data_7107898
loop_
_publ_author_name
'Takashi Kurogi'
'Yutaka Ishida'
'Tsubasa Hatanaka'
'Hiroyuki Kawaguchi'

_publ_section_title
;
 Multielectron reduction of diazoalkane and azides via reversible
 cyclometalation in ditantalum complexes
;
_journal_name_full Chem.Commun.
_journal_page_first 6809
_journal_paper_doi 10.1039/c2cc32535g
_journal_volume 48
_journal_year 2012
_chemical_formula_moiety 'C72 H97 N2 O6 Si Ta2, C16 H40 K O8'
_chemical_formula_sum 'C88 H137 K N2 O14 Si Ta2'
_chemical_formula_weight 1876.09
_chemical_name_systematic
;
?
;
_space_group_IT_number 2
_symmetry_cell_setting triclinic
_symmetry_space_group_name_Hall '-P 1'
_symmetry_space_group_name_H-M 'P -1'
_atom_sites_solution_hydrogens geom
_atom_sites_solution_primary direct
_atom_sites_solution_secondary difmap
_audit_creation_method SHELXL-97
_cell_angle_alpha 96.844(2)
_cell_angle_beta 93.925(3)
_cell_angle_gamma 99.634(3)
_cell_formula_units_Z 2
_cell_length_a 14.205(2)
_cell_length_b 14.235(2)
_cell_length_c 23.253(4)
_cell_measurement_reflns_used 11705
_cell_measurement_temperature 123(2)
_cell_measurement_theta_max 27.4778
_cell_measurement_theta_min 3.0268
_cell_volume 4583.8(12)
_computing_cell_refinement 'CrystalClear (Rigaku Corp., 2008)'
_computing_data_collection 'CrystalClear (Rigaku Corp., 2008)'
_computing_data_reduction 'CrystalClear (Rigaku Corp., 2008)'
_computing_structure_refinement 'SHELXL-97 (Sheldrick, 1997)'
_computing_structure_solution 'SHELXS-97 (Sheldrick, 1990)'
_diffrn_ambient_temperature 123(2)
_diffrn_detector_area_resol_mean 28.5714
_diffrn_measured_fraction_theta_full 0.995
_diffrn_measured_fraction_theta_max 0.995
_diffrn_measurement_device_type 'Saturn CCD (4x4 bin mode)'
_diffrn_measurement_method dtprofit.ref
_diffrn_radiation_detector CCD
_diffrn_radiation_monochromator graphite
_diffrn_radiation_source 'fine-focus sealed tube'
_diffrn_radiation_type MoK\a
_diffrn_radiation_wavelength 0.71075
_diffrn_reflns_av_R_equivalents 0.0576
_diffrn_reflns_av_sigmaI/netI 0.0811
_diffrn_reflns_limit_h_max 17
_diffrn_reflns_limit_h_min -18
_diffrn_reflns_limit_k_max 18
_diffrn_reflns_limit_k_min -18
_diffrn_reflns_limit_l_max 30
_diffrn_reflns_limit_l_min -30
_diffrn_reflns_number 57423
_diffrn_reflns_theta_full 27.49
_diffrn_reflns_theta_max 27.49
_diffrn_reflns_theta_min 3.03
_exptl_absorpt_coefficient_mu 2.502
_exptl_absorpt_correction_T_max 0.9287
_exptl_absorpt_correction_T_min 0.7704
_exptl_absorpt_correction_type multi-scan
_exptl_absorpt_process_details 'Jacobson, R. (1998) Private communication'
_exptl_crystal_colour Colorless
_exptl_crystal_density_diffrn 1.359
_exptl_crystal_density_method 'not measured'
_exptl_crystal_description Chip
_exptl_crystal_F_000 1940
_exptl_crystal_size_max 0.11
_exptl_crystal_size_mid 0.03
_exptl_crystal_size_min 0.03
_refine_diff_density_max 3.604
_refine_diff_density_min -1.758
_refine_diff_density_rms 0.167
_refine_ls_extinction_method none
_refine_ls_goodness_of_fit_ref 1.109
_refine_ls_hydrogen_treatment constr
_refine_ls_matrix_type full
_refine_ls_number_parameters 998
_refine_ls_number_reflns 20932
_refine_ls_number_restraints 1
_refine_ls_restrained_S_all 1.109
_refine_ls_R_factor_all 0.0860
_refine_ls_R_factor_gt 0.0626
_refine_ls_shift/su_max 0.018
_refine_ls_shift/su_mean 0.000
_refine_ls_structure_factor_coef Fsqd
_refine_ls_weighting_details 'calc w=1/[\s^2^(Fo^2^)+(0.0626P)^2^+8.0033P] where P=(Fo^2^+2Fc^2^)/3'
_refine_ls_weighting_scheme calc
_refine_ls_wR_factor_gt 0.1382
_refine_ls_wR_factor_ref 0.1562
_reflns_number_gt 16081
_reflns_number_total 20932
_reflns_threshold_expression >2sigma(I)
_cod_data_source_file c2cc32535g.txt
_cod_data_source_block '[K(DME)4][{(OOO)Ta}2(N)(NCH2SiMe3)]'
_cod_original_cell_volume 4583.7(13)
_cod_original_sg_symbol_H-M P-1
_cod_database_code 7107898

loop_
_symmetry_equiv_pos_as_xyz
'x, y, z'
'-x, -y, -z'

loop_
_atom_site_label
_atom_site_type_symbol
_atom_site_fract_x
_atom_site_fract_y
_atom_site_fract_z
_atom_site_U_iso_or_equiv
_atom_site_adp_type
_atom_site_occupancy
_atom_site_symmetry_multiplicity
_atom_site_calc_flag
_atom_site_refinement_flags
_atom_site_disorder_assembly
_atom_site_disorder_group
Ta1 Ta 0.098119(18) 0.102717(18) 0.700485(11) 0.02195(8) Uani 1 1 d . . .
Ta2 Ta -0.066673(18) -0.036040(18) 0.728264(11) 0.02170(8) Uani 1 1 d . . .
N1 N -0.0274(4) 0.0959(4) 0.7269(3) 0.0283(12) Uani 1 1 d . . .
N2 N 0.0570(4) -0.0395(4) 0.6898(2) 0.0237(11) Uani 1 1 d . . .
O1 O 0.1801(3) 0.1486(3) 0.7710(2) 0.0305(11) Uani 1 1 d . . .
O2 O 0.2074(3) 0.0616(3) 0.65582(19) 0.0254(10) Uani 1 1 d . . .
O3 O 0.0901(3) 0.1987(3) 0.6491(2) 0.0285(10) Uani 1 1 d . . .
O4 O -0.1654(3) -0.0935(3) 0.6691(2) 0.0275(10) Uani 1 1 d . . .
O5 O -0.0240(3) -0.1485(3) 0.75969(19) 0.0264(10) Uani 1 1 d . . .
O6 O -0.1347(3) -0.0215(3) 0.79927(19) 0.0252(10) Uani 1 1 d . . .
C1 C 0.1071(5) -0.1190(5) 0.6708(3) 0.0266(14) Uani 1 1 d . . .
H1 H 0.0782 -0.1764 0.6878 0.032 Uiso 1 1 calc R . .
H2 H 0.1748 -0.1012 0.6873 0.032 Uiso 1 1 calc R . .
Si1 Si 0.10574(16) -0.15417(15) 0.58911(9) 0.0331(4) Uani 1 1 d . . .
C2 C 0.2314(6) -0.1340(7) 0.5682(4) 0.049(2) Uani 1 1 d . . .
H3 H 0.2333 -0.1676 0.5291 0.073 Uiso 1 1 calc R . .
H4 H 0.2728 -0.1587 0.5960 0.073 Uiso 1 1 calc R . .
H5 H 0.2540 -0.0650 0.5685 0.073 Uiso 1 1 calc R . .
C3 C 0.0579(7) -0.2849(6) 0.5726(4) 0.052(2) Uani 1 1 d . . .
H6 H 0.0619 -0.3062 0.5313 0.078 Uiso 1 1 calc R . .
H7 H -0.0092 -0.2975 0.5814 0.078 Uiso 1 1 calc R . .
H8 H 0.0957 -0.3202 0.5963 0.078 Uiso 1 1 calc R . .
C4 C 0.0258(6) -0.0895(6) 0.5476(4) 0.046(2) Uani 1 1 d . . .
H9 H -0.0408 -0.1099 0.5559 0.069 Uiso 1 1 calc R . .
H10 H 0.0312 -0.1047 0.5059 0.069 Uiso 1 1 calc R . .
H11 H 0.0448 -0.0201 0.5593 0.069 Uiso 1 1 calc R . .
C5 C -0.2312(5) -0.1664(5) 0.6377(3) 0.0286(15) Uani 1 1 d . . .
C6 C -0.3034(5) -0.1436(5) 0.6000(3) 0.0250(14) Uani 1 1 d . . .
C7 C -0.3704(5) -0.2211(5) 0.5715(3) 0.0295(15) Uani 1 1 d . . .
H12 H -0.4201 -0.2076 0.5461 0.035 Uiso 1 1 calc R . .
C8 C -0.3689(5) -0.3158(5) 0.5780(3) 0.0329(16) Uani 1 1 d . . .
C9 C -0.2943(5) -0.3353(5) 0.6135(3) 0.0318(16) Uani 1 1 d . . .
H13 H -0.2903 -0.4003 0.6173 0.038 Uiso 1 1 calc R . .
C10 C -0.2241(5) -0.2615(5) 0.6440(3) 0.0244(13) Uani 1 1 d . . .
C11 C -0.1393(5) -0.2927(5) 0.6767(3) 0.0294(15) Uani 1 1 d . . .
H14 H -0.1351 -0.3586 0.6591 0.035 Uiso 1 1 calc R . .
H15 H -0.0799 -0.2501 0.6694 0.035 Uiso 1 1 calc R . .
C12 C -0.0857(5) -0.2174(5) 0.7804(3) 0.0253(14) Uani 1 1 d . . .
C13 C -0.1395(5) -0.2929(5) 0.7421(3) 0.0262(14) Uani 1 1 d . . .
C14 C -0.1873(5) -0.3709(5) 0.7653(3) 0.0286(15) Uani 1 1 d . . .
H16 H -0.2228 -0.4239 0.7397 0.034 Uiso 1 1 calc R . .
C15 C -0.1849(5) -0.3738(5) 0.8255(3) 0.0268(14) Uani 1 1 d . . .
C16 C -0.1374(5) -0.2926(5) 0.8622(3) 0.0273(14) Uani 1 1 d . . .
H17 H -0.1383 -0.2910 0.9031 0.033 Uiso 1 1 calc R . .
C17 C -0.0886(5) -0.2139(4) 0.8398(3) 0.0221(13) Uani 1 1 d . . .
C18 C -0.0400(5) -0.1246(5) 0.8802(3) 0.0265(14) Uani 1 1 d . . .
H18 H -0.0118 -0.1445 0.9160 0.032 Uiso 1 1 calc R . .
H19 H 0.0131 -0.0905 0.8610 0.032 Uiso 1 1 calc R . .
C19 C -0.1513(5) -0.0065(5) 0.8565(3) 0.0255(14) Uani 1 1 d . . .
C20 C -0.1072(4) -0.0562(4) 0.8969(3) 0.0222(13) Uani 1 1 d . . .
C21 C -0.1258(5) -0.0421(5) 0.9546(3) 0.0276(14) Uani 1 1 d . . .
H20 H -0.0960 -0.0758 0.9814 0.033 Uiso 1 1 calc R . .
C22 C -0.1855(5) 0.0188(5) 0.9747(3) 0.0320(16) Uani 1 1 d . . .
C23 C -0.2259(5) 0.0680(5) 0.9348(3) 0.0293(15) Uani 1 1 d . . .
H21 H -0.2658 0.1116 0.9484 0.035 Uiso 1 1 calc R . .
C24 C -0.2119(5) 0.0579(5) 0.8756(3) 0.0259(14) Uani 1 1 d . . .
C25 C -0.3070(6) -0.0400(5) 0.5889(3) 0.0326(16) Uani 1 1 d . . .
C26 C -0.2115(6) 0.0083(5) 0.5689(3) 0.0385(18) Uani 1 1 d . . .
H22 H -0.2177 0.0721 0.5591 0.058 Uiso 1 1 calc R . .
H23 H -0.1959 -0.0312 0.5346 0.058 Uiso 1 1 calc R . .
H24 H -0.1603 0.0145 0.6003 0.058 Uiso 1 1 calc R . .
C27 C -0.3861(6) -0.0359(6) 0.5415(4) 0.045(2) Uani 1 1 d . . .
H25 H -0.4486 -0.0614 0.5541 0.068 Uiso 1 1 calc R . .
H26 H -0.3757 -0.0747 0.5055 0.068 Uiso 1 1 calc R . .
H27 H -0.3844 0.0309 0.5346 0.068 Uiso 1 1 calc R . .
C28 C -0.3270(7) 0.0192(6) 0.6452(3) 0.047(2) Uani 1 1 d . . .
H28 H -0.3896 -0.0082 0.6569 0.071 Uiso 1 1 calc R . .
H29 H -0.3269 0.0859 0.6384 0.071 Uiso 1 1 calc R . .
H30 H -0.2770 0.0177 0.6762 0.071 Uiso 1 1 calc R . .
C29 C -0.4423(7) -0.3971(6) 0.5450(4) 0.052(2) Uani 1 1 d . . .
H31 H -0.4296 -0.4053 0.5039 0.078 Uiso 1 1 calc R . .
H32 H -0.5067 -0.3820 0.5482 0.078 Uiso 1 1 calc R . .
H33 H -0.4380 -0.4567 0.5614 0.078 Uiso 1 1 calc R . .
C30 C -0.2322(6) -0.4658(5) 0.8479(3) 0.0366(17) Uani 1 1 d . . .
C31 C -0.1775(8) -0.5473(6) 0.8286(4) 0.060(3) Uani 1 1 d . . .
H34 H -0.1763 -0.5547 0.7862 0.091 Uiso 1 1 calc R . .
H35 H -0.2097 -0.6075 0.8403 0.091 Uiso 1 1 calc R . .
H36 H -0.1116 -0.5315 0.8470 0.091 Uiso 1 1 calc R . .
C32 C -0.3350(7) -0.4968(7) 0.8223(4) 0.057(2) Uani 1 1 d . . .
H37 H -0.3712 -0.4454 0.8326 0.086 Uiso 1 1 calc R . .
H38 H -0.3636 -0.5551 0.8377 0.086 Uiso 1 1 calc R . .
H39 H -0.3367 -0.5101 0.7798 0.086 Uiso 1 1 calc R . .
C33 C -0.2313(8) -0.4530(6) 0.9134(4) 0.059(3) Uani 1 1 d . . .
H40 H -0.2598 -0.5138 0.9261 0.088 Uiso 1 1 calc R . .
H41 H -0.2685 -0.4032 0.9257 0.088 Uiso 1 1 calc R . .
H42 H -0.1650 -0.4336 0.9308 0.088 Uiso 1 1 calc R . .
C34 C -0.2621(5) 0.1147(5) 0.8349(3) 0.0320(16) Uani 1 1 d . . .
C35 C -0.1903(5) 0.1774(5) 0.8029(3) 0.0373(18) Uani 1 1 d . . .
H43 H -0.1551 0.1363 0.7789 0.056 Uiso 1 1 calc R . .
H44 H -0.1450 0.2222 0.8313 0.056 Uiso 1 1 calc R . .
H45 H -0.2248 0.2136 0.7779 0.056 Uiso 1 1 calc R . .
C36 C -0.3350(5) 0.0445(5) 0.7913(3) 0.0365(17) Uani 1 1 d . . .
H46 H -0.3846 0.0103 0.8122 0.055 Uiso 1 1 calc R . .
H47 H -0.3021 -0.0019 0.7699 0.055 Uiso 1 1 calc R . .
H48 H -0.3648 0.0805 0.7639 0.055 Uiso 1 1 calc R . .
C37 C -0.3183(6) 0.1849(6) 0.8675(3) 0.0372(17) Uani 1 1 d . . .
H49 H -0.2744 0.2304 0.8963 0.056 Uiso 1 1 calc R . .
H50 H -0.3683 0.1487 0.8873 0.056 Uiso 1 1 calc R . .
H51 H -0.3480 0.2202 0.8397 0.056 Uiso 1 1 calc R . .
C38 C -0.2064(6) 0.0325(6) 1.0374(3) 0.044(2) Uani 1 1 d . . .
H52 H -0.1519 0.0211 1.0621 0.066 Uiso 1 1 calc R . .
H53 H -0.2639 -0.0131 1.0429 0.066 Uiso 1 1 calc R . .
H54 H -0.2172 0.0983 1.0480 0.066 Uiso 1 1 calc R . .
C39 C 0.2479(5) 0.1572(5) 0.8162(3) 0.0277(15) Uani 1 1 d . . .
C40 C 0.2336(5) 0.2001(5) 0.8726(3) 0.0335(16) Uani 1 1 d . . .
C41 C 0.3062(6) 0.2029(7) 0.9157(3) 0.045(2) Uani 1 1 d . . .
H55 H 0.2988 0.2330 0.9534 0.054 Uiso 1 1 calc R . .
C42 C 0.3898(6) 0.1648(8) 0.9080(4) 0.055(2) Uani 1 1 d . . .
C43 C 0.4012(5) 0.1247(6) 0.8528(3) 0.0392(18) Uani 1 1 d . . .
H56 H 0.4579 0.0995 0.8460 0.047 Uiso 1 1 calc R . .
C44 C 0.3322(5) 0.1198(5) 0.8063(3) 0.0295(15) Uani 1 1 d . . .
C45 C 0.3479(5) 0.0675(5) 0.7476(3) 0.0281(15) Uani 1 1 d . . .
H57 H 0.4042 0.0357 0.7528 0.034 Uiso 1 1 calc R . .
H58 H 0.2914 0.0164 0.7350 0.034 Uiso 1 1 calc R . .
C46 C 0.2896(5) 0.1239(5) 0.6556(3) 0.0256(14) Uani 1 1 d . . .
C47 C 0.3637(5) 0.1299(5) 0.6998(3) 0.0246(14) Uani 1 1 d . . .
C48 C 0.4512(5) 0.1897(5) 0.6969(3) 0.0269(14) Uani 1 1 d . . .
H59 H 0.5012 0.1931 0.7268 0.032 Uiso 1 1 calc R . .
C49 C 0.4681(5) 0.2446(4) 0.6518(3) 0.0247(14) Uani 1 1 d . . .
C50 C 0.3915(5) 0.2389(5) 0.6103(3) 0.0273(14) Uani 1 1 d . . .
H60 H 0.4006 0.2771 0.5796 0.033 Uiso 1 1 calc R . .
C51 C 0.3040(5) 0.1821(5) 0.6107(3) 0.0239(13) Uani 1 1 d . . .
C52 C 0.2228(5) 0.1762(5) 0.5638(3) 0.0256(14) Uani 1 1 d . . .
H61 H 0.1770 0.1155 0.5638 0.031 Uiso 1 1 calc R . .
H62 H 0.2492 0.1742 0.5254 0.031 Uiso 1 1 calc R . .
C53 C 0.1021(5) 0.2663(5) 0.6124(3) 0.0234(13) Uani 1 1 d . . .
C54 C 0.1687(5) 0.2606(5) 0.5718(3) 0.0299(15) Uani 1 1 d . . .
C55 C 0.1852(5) 0.3305(5) 0.5347(3) 0.0310(15) Uani 1 1 d . . .
H63 H 0.2300 0.3246 0.5066 0.037 Uiso 1 1 calc R . .
C56 C 0.1381(5) 0.4078(5) 0.5379(3) 0.0321(16) Uani 1 1 d . . .
C57 C 0.0703(5) 0.4111(5) 0.5777(3) 0.0303(15) Uani 1 1 d . . .
H64 H 0.0368 0.4636 0.5799 0.036 Uiso 1 1 calc R . .
C58 C 0.0484(5) 0.3423(5) 0.6147(3) 0.0248(14) Uani 1 1 d . . .
C59 C 0.1420(6) 0.2373(6) 0.8869(3) 0.0361(17) Uani 1 1 d . . .
C60 C 0.0563(6) 0.1537(6) 0.8778(4) 0.043(2) Uani 1 1 d . . .
H65 H 0.0696 0.1036 0.9011 0.065 Uiso 1 1 calc R . .
H66 H 0.0458 0.1270 0.8366 0.065 Uiso 1 1 calc R . .
H67 H -0.0013 0.1772 0.8900 0.065 Uiso 1 1 calc R . .
C61 C 0.1454(6) 0.2842(6) 0.9502(3) 0.047(2) Uani 1 1 d . . .
H68 H 0.1997 0.3377 0.9583 0.071 Uiso 1 1 calc R . .
H69 H 0.1529 0.2364 0.9765 0.071 Uiso 1 1 calc R . .
H70 H 0.0857 0.3083 0.9563 0.071 Uiso 1 1 calc R . .
C62 C 0.1231(7) 0.3144(6) 0.8490(4) 0.049(2) Uani 1 1 d . . .
H71 H 0.1208 0.2883 0.8079 0.073 Uiso 1 1 calc R . .
H72 H 0.1748 0.3704 0.8579 0.073 Uiso 1 1 calc R . .
H73 H 0.0618 0.3337 0.8569 0.073 Uiso 1 1 calc R . .
C63 C 0.4646(8) 0.1644(10) 0.9582(4) 0.085(4) Uani 1 1 d . . .
H74 H 0.5089 0.2261 0.9646 0.127 Uiso 1 1 calc R . .
H75 H 0.5003 0.1122 0.9488 0.127 Uiso 1 1 calc R . .
H76 H 0.4325 0.1546 0.9936 0.127 Uiso 1 1 calc R . .
C64 C 0.5637(5) 0.3093(5) 0.6482(3) 0.0292(15) Uani 1 1 d . . .
C65 C 0.6016(5) 0.2829(6) 0.5892(4) 0.044(2) Uani 1 1 d . . .
H77 H 0.6622 0.3259 0.5864 0.066 Uiso 1 1 calc R . .
H78 H 0.5546 0.2896 0.5579 0.066 Uiso 1 1 calc R . .
H79 H 0.6123 0.2163 0.5858 0.066 Uiso 1 1 calc R . .
C66 C 0.6394(5) 0.2993(5) 0.6962(3) 0.0366(17) Uani 1 1 d . . .
H80 H 0.6158 0.3139 0.7342 0.055 Uiso 1 1 calc R . .
H81 H 0.6987 0.3442 0.6933 0.055 Uiso 1 1 calc R . .
H82 H 0.6521 0.2334 0.6916 0.055 Uiso 1 1 calc R . .
C67 C 0.5508(6) 0.4138(5) 0.6542(4) 0.045(2) Uani 1 1 d . . .
H83 H 0.5281 0.4314 0.6922 0.067 Uiso 1 1 calc R . .
H84 H 0.5036 0.4223 0.6234 0.067 Uiso 1 1 calc R . .
H85 H 0.6122 0.4550 0.6510 0.067 Uiso 1 1 calc R . .
C68 C -0.0326(5) 0.3471(5) 0.6550(3) 0.0293(15) Uani 1 1 d . . .
C69 C -0.1102(5) 0.2567(5) 0.6392(4) 0.0377(17) Uani 1 1 d . . .
H86 H -0.1362 0.2531 0.5987 0.057 Uiso 1 1 calc R . .
H87 H -0.1618 0.2599 0.6649 0.057 Uiso 1 1 calc R . .
H88 H -0.0820 0.1995 0.6440 0.057 Uiso 1 1 calc R . .
C70 C 0.0071(6) 0.3542(5) 0.7193(3) 0.0386(18) Uani 1 1 d . . .
H89 H -0.0441 0.3625 0.7446 0.058 Uiso 1 1 calc R . .
H90 H 0.0595 0.4094 0.7284 0.058 Uiso 1 1 calc R . .
H91 H 0.0311 0.2952 0.7255 0.058 Uiso 1 1 calc R . .
C71 C -0.0798(6) 0.4354(5) 0.6503(4) 0.0388(18) Uani 1 1 d . . .
H92 H -0.1081 0.4330 0.6104 0.058 Uiso 1 1 calc R . .
H93 H -0.0314 0.4939 0.6605 0.058 Uiso 1 1 calc R . .
H94 H -0.1301 0.4358 0.6771 0.058 Uiso 1 1 calc R . .
C72 C 0.1559(6) 0.4841(6) 0.4981(3) 0.0391(18) Uani 1 1 d . . .
H95 H 0.1582 0.4535 0.4583 0.059 Uiso 1 1 calc R . .
H96 H 0.2171 0.5268 0.5111 0.059 Uiso 1 1 calc R . .
H97 H 0.1040 0.5216 0.4990 0.059 Uiso 1 1 calc R . .
K1 K 0.64335(13) 0.35857(13) 0.18620(8) 0.0432(4) Uani 1 1 d . . .
C73 C 0.5932(8) 0.6064(7) 0.1833(5) 0.069(3) Uani 1 1 d . . .
H98 H 0.5668 0.6602 0.2023 0.103 Uiso 1 1 calc R A .
H99 H 0.5457 0.5688 0.1530 0.103 Uiso 1 1 calc R . .
H100 H 0.6514 0.6312 0.1657 0.103 Uiso 1 1 calc R . .
O7 O 0.6157(4) 0.5469(4) 0.2250(3) 0.0495(15) Uani 1 1 d . A .
C74 C 0.6873(6) 0.5970(6) 0.2674(4) 0.049(2) Uani 1 1 d . . .
H101 H 0.6701 0.6591 0.2828 0.059 Uiso 1 1 calc R A .
H102 H 0.7489 0.6104 0.2498 0.059 Uiso 1 1 calc R . .
C75 C 0.6977(7) 0.5384(7) 0.3153(4) 0.056(3) Uani 1 1 d . A .
H103 H 0.7456 0.5749 0.3464 0.067 Uiso 1 1 calc R . .
H104 H 0.6356 0.5234 0.3322 0.067 Uiso 1 1 calc R . .
O8 O 0.7279(5) 0.4509(5) 0.2932(3) 0.0568(16) Uani 1 1 d . A .
C76 C 0.7414(9) 0.3917(8) 0.3388(5) 0.078(3) Uani 1 1 d . . .
H105 H 0.7932 0.4257 0.3676 0.117 Uiso 1 1 calc R A .
H106 H 0.7581 0.3309 0.3218 0.117 Uiso 1 1 calc R . .
H107 H 0.6820 0.3785 0.3578 0.117 Uiso 1 1 calc R . .
C77 C 0.4850(10) 0.4027(10) 0.0543(5) 0.094(4) Uani 1 1 d . . .
H108 H 0.4939 0.4724 0.0541 0.141 Uiso 1 1 calc R A .
H109 H 0.4419 0.3843 0.0838 0.141 Uiso 1 1 calc R . .
H110 H 0.4571 0.3699 0.0160 0.141 Uiso 1 1 calc R . .
O9 O 0.5777(7) 0.3749(6) 0.0678(3) 0.085(2) Uani 1 1 d . A .
C78 C 0.6414(9) 0.4111(12) 0.0299(6) 0.109(5) Uani 1 1 d . . .
H111 H 0.6546 0.4823 0.0369 0.131 Uiso 1 1 calc R A .
H112 H 0.6140 0.3907 -0.0109 0.131 Uiso 1 1 calc R . .
C79 C 0.7334(11) 0.3719(13) 0.0407(5) 0.111(5) Uani 1 1 d . A .
H113 H 0.7203 0.3026 0.0447 0.134 Uiso 1 1 calc R . .
H114 H 0.7765 0.3826 0.0095 0.134 Uiso 1 1 calc R . .
O10 O 0.7716(7) 0.4291(7) 0.0942(5) 0.105(3) Uani 1 1 d . A .
C80 C 0.8733(10) 0.4257(12) 0.1052(9) 0.146(7) Uani 1 1 d . . .
H115 H 0.8809 0.3600 0.1106 0.218 Uiso 1 1 calc R A .
H116 H 0.8999 0.4696 0.1404 0.218 Uiso 1 1 calc R . .
H117 H 0.9072 0.4451 0.0721 0.218 Uiso 1 1 calc R . .
C81 C 0.9007(7) 0.3535(7) 0.2381(6) 0.082(4) Uani 1 1 d . . .
H118 H 0.9315 0.3193 0.2661 0.122 Uiso 1 1 calc R A .
H119 H 0.8882 0.4142 0.2581 0.122 Uiso 1 1 calc R . .
H120 H 0.9431 0.3668 0.2074 0.122 Uiso 1 1 calc R . .
O11 O 0.8118(4) 0.2951(4) 0.2128(3) 0.0517(16) Uani 1 1 d . A .
C82 C 0.8232(6) 0.2038(6) 0.1847(4) 0.0406(18) Uani 1 1 d . . .
H121 H 0.8634 0.1732 0.2107 0.049 Uiso 1 1 calc R A .
H122 H 0.8555 0.2119 0.1488 0.049 Uiso 1 1 calc R . .
C83 C 0.7294(6) 0.1433(6) 0.1704(3) 0.0384(18) Uani 1 1 d . A .
H123 H 0.7368 0.0781 0.1535 0.046 Uiso 1 1 calc R . .
H124 H 0.6959 0.1377 0.2062 0.046 Uiso 1 1 calc R . .
O12 O 0.6743(4) 0.1843(4) 0.1298(2) 0.0444(14) Uani 1 1 d . A .
C84 C 0.5836(7) 0.1238(8) 0.1109(5) 0.072(3) Uani 1 1 d . . .
H148 H 0.5479 0.1543 0.0831 0.109 Uiso 1 1 calc R A .
H149 H 0.5468 0.1143 0.1446 0.109 Uiso 1 1 calc R . .
H150 H 0.5941 0.0614 0.0922 0.109 Uiso 1 1 calc R . .
C85 C 0.3686(15) 0.2147(15) 0.1498(9) 0.052(5) Uiso 0.497(16) 1 d P A 1
H128 H 0.3817 0.2031 0.1090 0.079 Uiso 0.497(16) 1 calc PR A 1
H129 H 0.3059 0.2342 0.1520 0.079 Uiso 0.497(16) 1 calc PR A 1
H130 H 0.3686 0.1557 0.1677 0.079 Uiso 0.497(16) 1 calc PR A 1
O13 O 0.4402(10) 0.2884(11) 0.1798(6) 0.046(4) Uiso 0.497(16) 1 d P A 1
C86 C 0.4315(13) 0.3115(12) 0.2403(8) 0.044(5) Uiso 0.497(16) 1 d PD A 1
H131 H 0.3655 0.3226 0.2457 0.053 Uiso 0.497(16) 1 calc PR A 1
H132 H 0.4762 0.3719 0.2553 0.053 Uiso 0.497(16) 1 calc PR A 1
C87 C 0.4527(13) 0.2336(14) 0.2747(8) 0.049(5) Uiso 0.497(16) 1 d PD A 1
H133 H 0.4352 0.2420 0.3152 0.058 Uiso 0.497(16) 1 calc PR A 1
H134 H 0.4268 0.1678 0.2551 0.058 Uiso 0.497(16) 1 calc PR A 1
O14 O 0.5485(11) 0.2634(12) 0.2692(7) 0.051(4) Uiso 0.497(16) 1 d P A 1
C88 C 0.5448(16) 0.1784(15) 0.2979(10) 0.053(5) Uiso 0.497(16) 1 d P A 1
H135 H 0.6072 0.1576 0.2980 0.080 Uiso 0.497(16) 1 calc PR A 1
H136 H 0.4954 0.1269 0.2771 0.080 Uiso 0.497(16) 1 calc PR A 1
H137 H 0.5293 0.1930 0.3381 0.080 Uiso 0.497(16) 1 calc PR A 1
C89 C 0.3644(15) 0.2021(15) 0.1157(10) 0.057(5) Uiso 0.503(16) 1 d P A 2
H138 H 0.3931 0.2153 0.0797 0.085 Uiso 0.503(16) 1 calc PR A 2
H139 H 0.3012 0.2211 0.1153 0.085 Uiso 0.503(16) 1 calc PR A 2
H140 H 0.3576 0.1333 0.1188 0.085 Uiso 0.503(16) 1 calc PR A 2
O15 O 0.4246(11) 0.2553(12) 0.1642(6) 0.048(4) Uiso 0.503(16) 1 d P A 2
C90 C 0.3862(13) 0.2389(14) 0.2181(8) 0.052(5) Uiso 0.503(16) 1 d P A 2
H141 H 0.3745 0.1692 0.2212 0.063 Uiso 0.503(16) 1 calc PR A 2
H142 H 0.3243 0.2620 0.2199 0.063 Uiso 0.503(16) 1 calc PR A 2
C91 C 0.4564(17) 0.2919(19) 0.2679(11) 0.072(7) Uiso 0.503(16) 1 d P A 2
H143 H 0.4254 0.2933 0.3048 0.087 Uiso 0.503(16) 1 calc PR A 2
H144 H 0.4786 0.3589 0.2609 0.087 Uiso 0.503(16) 1 calc PR A 2
O16 O 0.5516(12) 0.2321(14) 0.2720(8) 0.058(5) Uiso 0.503(16) 1 d P A 2
C92 C 0.5867(18) 0.1712(16) 0.3087(10) 0.060(6) Uiso 0.503(16) 1 d P A 2
H145 H 0.6550 0.1721 0.3044 0.090 Uiso 0.503(16) 1 calc PR A 2
H146 H 0.5513 0.1054 0.2979 0.090 Uiso 0.503(16) 1 calc PR A 2
H147 H 0.5782 0.1936 0.3492 0.090 Uiso 0.503(16) 1 calc PR A 2

loop_
_atom_site_aniso_label
_atom_site_aniso_U_11
_atom_site_aniso_U_22
_atom_site_aniso_U_33
_atom_site_aniso_U_23
_atom_site_aniso_U_13
_atom_site_aniso_U_12
Ta1 0.02341(15) 0.01891(14) 0.02246(14) 0.00269(10) 0.00166(10) 0.00090(10)
Ta2 0.02287(15) 0.01869(14) 0.02247(14) 0.00220(10) 0.00183(10) 0.00108(10)
N1 0.030(3) 0.023(3) 0.034(3) 0.006(2) 0.002(3) 0.008(2)
N2 0.026(3) 0.023(3) 0.025(3) 0.007(2) 0.004(2) 0.008(2)
O1 0.028(3) 0.034(3) 0.029(3) 0.002(2) 0.001(2) 0.006(2)
O2 0.022(2) 0.025(2) 0.029(2) -0.0005(19) 0.0028(19) 0.0048(18)
O3 0.036(3) 0.025(2) 0.027(2) 0.0050(19) 0.004(2) 0.009(2)
O4 0.029(3) 0.022(2) 0.030(2) 0.0025(19) 0.000(2) 0.0017(19)
O5 0.021(2) 0.031(3) 0.027(2) 0.008(2) 0.0047(19) 0.0019(19)
O6 0.031(3) 0.024(2) 0.022(2) 0.0047(18) 0.0059(19) 0.0064(19)
C1 0.028(4) 0.022(3) 0.029(3) 0.004(3) 0.007(3) 0.000(3)
Si1 0.0397(12) 0.0338(11) 0.0274(10) 0.0028(8) 0.0052(9) 0.0112(9)
C2 0.053(5) 0.065(6) 0.038(4) 0.017(4) 0.020(4) 0.024(4)
C3 0.080(7) 0.040(5) 0.035(4) -0.002(4) 0.006(4) 0.015(5)
C4 0.050(5) 0.051(5) 0.039(4) 0.005(4) -0.003(4) 0.016(4)
C5 0.027(4) 0.027(4) 0.028(3) -0.003(3) 0.008(3) -0.002(3)
C6 0.023(3) 0.028(4) 0.021(3) 0.003(3) 0.002(3) -0.003(3)
C7 0.033(4) 0.031(4) 0.021(3) 0.000(3) -0.004(3) -0.001(3)
C8 0.037(4) 0.035(4) 0.021(3) 0.004(3) 0.001(3) -0.009(3)
C9 0.041(4) 0.023(4) 0.030(4) 0.003(3) 0.009(3) -0.003(3)
C10 0.028(3) 0.022(3) 0.020(3) -0.002(2) 0.004(3) 0.000(3)
C11 0.036(4) 0.023(3) 0.029(4) 0.002(3) 0.001(3) 0.007(3)
C12 0.019(3) 0.022(3) 0.036(4) 0.006(3) 0.007(3) 0.004(2)
C13 0.031(4) 0.022(3) 0.024(3) 0.001(3) 0.000(3) 0.002(3)
C14 0.027(4) 0.022(3) 0.036(4) 0.000(3) 0.003(3) 0.005(3)
C15 0.027(4) 0.024(3) 0.031(4) 0.007(3) 0.008(3) 0.007(3)
C16 0.036(4) 0.022(3) 0.027(3) 0.006(3) 0.006(3) 0.009(3)
C17 0.027(3) 0.016(3) 0.024(3) 0.000(2) 0.004(3) 0.009(2)
C18 0.026(3) 0.022(3) 0.033(4) 0.007(3) 0.003(3) 0.005(3)
C19 0.031(4) 0.021(3) 0.024(3) 0.001(3) 0.003(3) 0.002(3)
C20 0.022(3) 0.017(3) 0.027(3) 0.005(2) 0.003(3) 0.000(2)
C21 0.032(4) 0.029(4) 0.021(3) 0.002(3) -0.001(3) 0.004(3)
C22 0.035(4) 0.036(4) 0.022(3) 0.000(3) 0.002(3) 0.000(3)
C23 0.024(3) 0.030(4) 0.032(4) -0.004(3) 0.007(3) 0.002(3)
C24 0.023(3) 0.025(3) 0.026(3) -0.002(3) -0.001(3) 0.001(3)
C25 0.048(5) 0.030(4) 0.021(3) 0.001(3) -0.003(3) 0.011(3)
C26 0.058(5) 0.024(4) 0.034(4) 0.009(3) 0.004(4) 0.003(3)
C27 0.051(5) 0.042(5) 0.041(5) 0.002(4) -0.015(4) 0.014(4)
C28 0.065(6) 0.049(5) 0.031(4) -0.004(4) 0.001(4) 0.027(4)
C29 0.060(6) 0.044(5) 0.042(5) 0.013(4) -0.017(4) -0.017(4)
C30 0.047(5) 0.024(4) 0.037(4) 0.008(3) 0.010(4) -0.004(3)
C31 0.090(8) 0.025(4) 0.071(7) 0.017(4) 0.018(6) 0.012(4)
C32 0.058(6) 0.059(6) 0.050(5) 0.009(5) 0.010(5) -0.007(5)
C33 0.087(7) 0.042(5) 0.040(5) 0.009(4) 0.013(5) -0.011(5)
C34 0.029(4) 0.034(4) 0.035(4) 0.006(3) 0.000(3) 0.012(3)
C35 0.036(4) 0.036(4) 0.048(5) 0.014(3) 0.010(4) 0.021(3)
C36 0.040(4) 0.039(4) 0.033(4) 0.008(3) 0.003(3) 0.013(3)
C37 0.040(4) 0.042(5) 0.033(4) 0.002(3) 0.006(3) 0.019(3)
C38 0.046(5) 0.057(5) 0.028(4) -0.001(4) 0.004(4) 0.012(4)
C39 0.022(3) 0.031(4) 0.026(3) 0.011(3) -0.005(3) -0.009(3)
C40 0.033(4) 0.037(4) 0.026(3) 0.001(3) -0.001(3) -0.004(3)
C41 0.035(4) 0.071(6) 0.022(4) -0.004(4) -0.002(3) 0.000(4)
C42 0.033(5) 0.087(7) 0.039(5) 0.005(5) -0.005(4) 0.001(5)
C43 0.023(4) 0.063(5) 0.031(4) 0.009(4) 0.002(3) 0.004(3)
C44 0.028(4) 0.033(4) 0.026(3) 0.009(3) -0.001(3) -0.002(3)
C45 0.028(4) 0.027(4) 0.029(3) 0.009(3) 0.000(3) 0.001(3)
C46 0.027(4) 0.020(3) 0.028(3) -0.002(3) 0.006(3) 0.003(3)
C47 0.027(3) 0.021(3) 0.026(3) 0.002(3) 0.002(3) 0.005(3)
C48 0.019(3) 0.029(4) 0.031(4) 0.002(3) -0.001(3) 0.004(3)
C49 0.029(4) 0.019(3) 0.028(3) 0.003(3) 0.010(3) 0.007(3)
C50 0.029(4) 0.023(3) 0.031(4) 0.005(3) 0.007(3) 0.008(3)
C51 0.026(3) 0.023(3) 0.024(3) 0.003(3) 0.002(3) 0.008(3)
C52 0.026(3) 0.029(4) 0.021(3) 0.003(3) 0.005(3) 0.003(3)
C53 0.027(3) 0.022(3) 0.022(3) 0.007(2) 0.002(3) 0.005(3)
C54 0.026(4) 0.036(4) 0.023(3) -0.005(3) -0.002(3) 0.001(3)
C55 0.033(4) 0.036(4) 0.023(3) 0.003(3) 0.007(3) 0.004(3)
C56 0.038(4) 0.033(4) 0.029(4) 0.013(3) 0.005(3) 0.011(3)
C57 0.030(4) 0.029(4) 0.033(4) 0.008(3) 0.004(3) 0.006(3)
C58 0.024(3) 0.024(3) 0.024(3) 0.002(3) 0.000(3) 0.003(3)
C59 0.041(4) 0.038(4) 0.024(4) -0.009(3) -0.004(3) 0.003(3)
C60 0.042(5) 0.046(5) 0.039(4) -0.004(4) 0.008(4) 0.004(4)
C61 0.053(5) 0.050(5) 0.031(4) -0.009(4) -0.002(4) -0.002(4)
C62 0.064(6) 0.047(5) 0.038(5) -0.001(4) 0.007(4) 0.019(4)
C63 0.062(7) 0.158(13) 0.038(5) 0.003(7) -0.005(5) 0.036(8)
C64 0.024(3) 0.033(4) 0.034(4) 0.011(3) 0.007(3) 0.007(3)
C65 0.024(4) 0.064(6) 0.045(5) 0.013(4) 0.008(3) 0.000(4)
C66 0.030(4) 0.036(4) 0.043(4) 0.009(3) 0.002(3) 0.002(3)
C67 0.029(4) 0.035(4) 0.068(6) 0.012(4) 0.005(4) -0.001(3)
C68 0.033(4) 0.027(4) 0.030(4) 0.007(3) 0.004(3) 0.010(3)
C69 0.034(4) 0.034(4) 0.048(5) 0.008(3) 0.006(4) 0.011(3)
C70 0.054(5) 0.029(4) 0.037(4) 0.006(3) 0.016(4) 0.016(3)
C71 0.038(4) 0.036(4) 0.048(5) 0.012(4) 0.013(4) 0.016(3)
C72 0.045(5) 0.044(5) 0.034(4) 0.021(3) 0.014(4) 0.010(4)
K1 0.0462(10) 0.0405(10) 0.0430(10) -0.0042(8) -0.0042(8) 0.0184(8)
C73 0.077(8) 0.056(6) 0.073(7) 0.023(5) 0.006(6) 0.004(5)
O7 0.046(3) 0.041(3) 0.055(4) -0.005(3) 0.001(3) 0.000(3)
C74 0.031(4) 0.039(5) 0.069(6) -0.011(4) 0.000(4) -0.001(3)
C75 0.051(6) 0.061(6) 0.046(5) -0.023(5) 0.002(4) 0.008(5)
O8 0.061(4) 0.054(4) 0.051(4) -0.004(3) -0.001(3) 0.009(3)
C76 0.105(9) 0.067(7) 0.054(6) 0.015(5) -0.022(6) -0.004(6)
C77 0.106(11) 0.128(12) 0.064(8) 0.031(8) 0.017(7) 0.051(9)
O9 0.111(7) 0.092(6) 0.060(5) 0.034(4) 0.017(5) 0.023(5)
C78 0.076(9) 0.169(15) 0.095(10) 0.080(10) 0.022(8) 0.006(9)
C79 0.122(13) 0.166(16) 0.044(7) 0.025(8) -0.001(8) 0.017(11)
O10 0.089(7) 0.118(8) 0.110(8) 0.037(6) 0.008(6) 0.010(6)
C80 0.071(10) 0.145(16) 0.24(2) 0.076(15) 0.018(12) 0.025(10)
C81 0.051(6) 0.042(6) 0.137(11) -0.023(6) -0.020(7) 0.005(5)
O11 0.034(3) 0.043(3) 0.073(4) -0.018(3) -0.004(3) 0.014(3)
C82 0.045(5) 0.039(5) 0.040(4) 0.000(3) 0.006(4) 0.015(4)
C83 0.048(5) 0.040(4) 0.028(4) 0.006(3) 0.006(3) 0.009(4)
O12 0.043(3) 0.048(3) 0.043(3) -0.001(3) -0.010(3) 0.019(3)
C84 0.047(6) 0.075(7) 0.086(8) -0.025(6) -0.019(5) 0.019(5)

loop_
_atom_type_symbol
_atom_type_description
_atom_type_scat_dispersion_real
_atom_type_scat_dispersion_imag
_atom_type_scat_source
Ta Ta -0.7052 6.5227 'International Tables Vol C Tables 4.2.6.8 and 6.1.1.4'
K K 0.2009 0.2494 'International Tables Vol C Tables 4.2.6.8 and 6.1.1.4'
Si Si 0.0817 0.0704 'International Tables Vol C Tables 4.2.6.8 and 6.1.1.4'
N N 0.0061 0.0033 'International Tables Vol C Tables 4.2.6.8 and 6.1.1.4'
O O 0.0106 0.0060 'International Tables Vol C Tables 4.2.6.8 and 6.1.1.4'
C C 0.0033 0.0016 'International Tables Vol C Tables 4.2.6.8 and 6.1.1.4'
H H 0.0000 0.0000 'International Tables Vol C Tables 4.2.6.8 and 6.1.1.4'

loop_
_geom_angle_atom_site_label_1
_geom_angle_atom_site_label_2
_geom_angle_atom_site_label_3
_geom_angle
N1 Ta1 O1 102.5(2)
N1 Ta1 O3 98.0(2)
O1 Ta1 O3 114.1(2)
N1 Ta1 N2 80.8(2)
O1 Ta1 N2 112.3(2)
O3 Ta1 N2 132.7(2)
N1 Ta1 O2 158.5(2)
O1 Ta1 O2 93.36(19)
O3 Ta1 O2 88.50(19)
N2 Ta1 O2 79.8(2)
N1 Ta1 Ta2 38.09(16)
O1 Ta1 Ta2 108.08(14)
O3 Ta1 Ta2 125.02(14)
N2 Ta1 Ta2 43.13(15)
O2 Ta1 Ta2 122.90(13)
N1 Ta2 O4 113.2(2)
N1 Ta2 O6 95.5(2)
O4 Ta2 O6 103.98(19)
N1 Ta2 O5 141.4(2)
O4 Ta2 O5 103.72(19)
O6 Ta2 O5 85.84(18)
N1 Ta2 N2 80.8(2)
O4 Ta2 N2 104.7(2)
O6 Ta2 N2 150.1(2)
O5 Ta2 N2 79.37(19)
N1 Ta2 Ta1 39.12(17)
O4 Ta2 Ta1 119.93(14)
O6 Ta2 Ta1 125.07(13)
O5 Ta2 Ta1 111.51(12)
N2 Ta2 Ta1 42.12(15)
Ta2 N1 Ta1 102.8(3)
C1 N2 Ta1 132.1(4)
C1 N2 Ta2 132.3(4)
Ta1 N2 Ta2 94.8(2)
C39 O1 Ta1 163.3(5)
C46 O2 Ta1 120.0(4)
C53 O3 Ta1 169.4(4)
C5 O4 Ta2 156.5(4)
C12 O5 Ta2 122.4(4)
C19 O6 Ta2 161.0(4)
N2 C1 Si1 116.6(5)
C3 Si1 C2 107.5(4)
C3 Si1 C4 107.9(4)
C2 Si1 C4 112.7(4)
C3 Si1 C1 107.8(3)
C2 Si1 C1 109.1(4)
C4 Si1 C1 111.6(3)
O4 C5 C10 118.8(6)
O4 C5 C6 119.3(6)
C10 C5 C6 121.9(6)
C7 C6 C5 116.2(6)
C7 C6 C25 121.4(6)
C5 C6 C25 122.4(6)
C8 C7 C6 124.2(7)
C7 C8 C9 117.7(6)
C7 C8 C29 121.9(7)
C9 C8 C29 120.3(7)
C8 C9 C10 121.7(7)
C5 C10 C9 118.3(6)
C5 C10 C11 124.8(6)
C9 C10 C11 116.6(6)
C13 C11 C10 118.3(6)
O5 C12 C17 118.5(6)
O5 C12 C13 119.9(6)
C17 C12 C13 121.5(6)
C14 C13 C12 117.9(6)
C14 C13 C11 121.3(6)
C12 C13 C11 120.6(6)
C13 C14 C15 122.0(6)
C16 C15 C14 117.8(6)
C16 C15 C30 123.2(6)
C14 C15 C30 119.0(6)
C15 C16 C17 121.1(6)
C12 C17 C16 119.2(6)
C12 C17 C18 120.3(6)
C16 C17 C18 120.5(6)
C20 C18 C17 113.3(5)
O6 C19 C24 120.7(6)
O6 C19 C20 119.4(6)
C24 C19 C20 119.9(6)
C21 C20 C19 119.1(6)
C21 C20 C18 117.7(6)
C19 C20 C18 123.2(6)
C22 C21 C20 122.7(6)
C23 C22 C21 117.2(6)
C23 C22 C38 120.5(7)
C21 C22 C38 122.3(7)
C22 C23 C24 124.2(7)
C23 C24 C19 116.9(6)
C23 C24 C34 119.8(6)
C19 C24 C34 123.3(6)
C27 C25 C6 111.9(6)
C27 C25 C26 107.1(6)
C6 C25 C26 111.3(6)
C27 C25 C28 108.1(6)
C6 C25 C28 109.6(6)
C26 C25 C28 108.7(6)
C32 C30 C33 108.2(7)
C32 C30 C15 111.3(7)
C33 C30 C15 111.9(6)
C32 C30 C31 107.5(7)
C33 C30 C31 109.2(7)
C15 C30 C31 108.7(6)
C24 C34 C35 111.8(6)
C24 C34 C36 109.3(6)
C35 C34 C36 110.5(6)
C24 C34 C37 112.8(6)
C35 C34 C37 105.3(6)
C36 C34 C37 106.9(6)
O1 C39 C44 118.3(6)
O1 C39 C40 121.1(6)
C44 C39 C40 120.6(6)
C41 C40 C39 116.3(7)
C41 C40 C59 120.4(7)
C39 C40 C59 123.3(6)
C40 C41 C42 124.9(7)
C43 C42 C41 116.9(7)
C43 C42 C63 120.6(9)
C41 C42 C63 122.5(8)
C42 C43 C44 122.1(8)
C43 C44 C39 119.1(7)
C43 C44 C45 118.2(6)
C39 C44 C45 122.5(6)
C47 C45 C44 115.3(6)
O2 C46 C47 119.7(6)
O2 C46 C51 121.1(6)
C47 C46 C51 119.1(6)
C48 C47 C46 119.3(6)
C48 C47 C45 121.8(6)
C46 C47 C45 118.9(6)
C49 C48 C47 122.4(6)
C50 C49 C48 116.2(6)
C50 C49 C64 121.2(6)
C48 C49 C64 122.6(6)
C51 C50 C49 124.3(6)
C50 C51 C46 118.6(6)
C50 C51 C52 122.8(6)
C46 C51 C52 118.6(6)
C51 C52 C54 113.3(5)
O3 C53 C54 118.8(6)
O3 C53 C58 121.7(6)
C54 C53 C58 119.6(6)
C53 C54 C55 120.3(7)
C53 C54 C52 122.0(6)
C55 C54 C52 117.6(6)
C56 C55 C54 121.6(6)
C55 C56 C57 117.3(6)
C55 C56 C72 121.9(7)
C57 C56 C72 120.8(6)
C56 C57 C58 124.0(7)
C57 C58 C53 117.1(6)
C57 C58 C68 121.1(6)
C53 C58 C68 121.8(6)
C40 C59 C62 111.0(7)
C40 C59 C61 113.5(6)
C62 C59 C61 106.0(7)
C40 C59 C60 109.9(6)
C62 C59 C60 109.8(7)
C61 C59 C60 106.5(7)
C67 C64 C49 109.8(6)
C67 C64 C65 109.2(6)
C49 C64 C65 109.5(6)
C67 C64 C66 108.0(6)
C49 C64 C66 112.2(6)
C65 C64 C66 108.1(6)
C71 C68 C58 112.5(6)
C71 C68 C69 108.3(6)
C58 C68 C69 109.5(6)
C71 C68 C70 106.4(6)
C58 C68 C70 110.4(6)
C69 C68 C70 109.7(6)
O11 K1 O8 70.08(18)
O11 K1 O14 93.1(4)
O8 K1 O14 73.8(4)
O11 K1 O12 60.41(16)
O8 K1 O12 126.92(18)
O14 K1 O12 90.3(4)
O11 K1 O7 122.42(18)
O8 K1 O7 60.03(19)
O14 K1 O7 98.6(4)
O12 K1 O7 170.28(19)
O11 K1 O13 138.4(3)
O8 K1 O13 116.0(3)
O14 K1 O13 54.6(4)
O12 K1 O13 91.2(3)
O7 K1 O13 90.9(3)
O11 K1 O9 121.8(2)
O8 K1 O9 147.6(2)
O14 K1 O9 129.8(4)
O12 K1 O9 79.7(2)
O7 K1 O9 91.6(2)
O13 K1 O9 76.5(3)
O11 K1 O16 87.7(4)
O8 K1 O16 76.6(4)
O14 K1 O16 7.4(5)
O12 K1 O16 83.2(4)
O7 K1 O16 105.8(4)
O13 K1 O16 57.3(4)
O9 K1 O16 130.0(4)
O11 K1 O10 76.5(2)
O8 K1 O10 107.3(3)
O14 K1 O10 168.0(4)
O12 K1 O10 79.5(2)
O7 K1 O10 92.0(2)
O13 K1 O10 131.2(3)
O9 K1 O10 54.7(3)
O16 K1 O10 160.7(4)
O11 K1 O15 133.5(3)
O8 K1 O15 123.6(3)
O14 K1 O15 57.4(4)
O12 K1 O15 82.7(3)
O7 K1 O15 98.8(3)
O13 K1 O15 8.9(4)
O9 K1 O15 72.5(3)
O16 K1 O15 58.9(4)
O10 K1 O15 126.4(3)
O11 K1 C86 130.0(3)
O8 K1 C86 91.0(3)
O14 K1 C86 36.9(4)
O12 K1 C86 106.0(3)
O7 K1 C86 79.5(3)
O13 K1 C86 25.1(4)
O9 K1 C86 99.2(4)
O16 K1 C86 42.4(4)
O10 K1 C86 152.6(3)
O15 K1 C86 32.7(4)
O11 K1 C91 116.8(5)
O8 K1 C91 81.9(4)
O14 K1 C91 23.7(5)
O12 K1 C91 103.4(4)
O7 K1 C91 83.8(4)
O13 K1 C91 36.3(5)
O9 K1 C91 112.2(4)
O16 K1 C91 29.9(5)
O10 K1 C91 166.3(5)
O15 K1 C91 42.2(5)
C86 K1 C91 13.7(4)
C74 O7 C73 111.0(7)
C74 O7 K1 113.2(5)
C73 O7 K1 118.9(6)
O7 C74 C75 109.5(7)
O8 C75 C74 109.3(7)
C75 O8 C76 111.6(8)
C75 O8 K1 117.4(5)
C76 O8 K1 117.4(5)
C78 O9 C77 108.9(9)
C78 O9 K1 120.8(8)
C77 O9 K1 120.8(6)
O9 C78 C79 107.5(11)
O10 C79 C78 100.1(13)
C79 O10 C80 110.3(13)
C79 O10 K1 106.2(8)
C80 O10 K1 115.8(9)
C82 O11 C81 113.1(6)
C82 O11 K1 117.8(4)
C81 O11 K1 126.4(5)
O11 C82 C83 109.2(6)
O12 C83 C82 109.5(7)
O12 C83 K1 50.0(3)
C82 C83 K1 84.7(5)
C83 O12 C84 111.9(7)
C83 O12 K1 106.9(4)
C84 O12 K1 109.2(5)
C85 O13 C86 115.6(15)
C85 O13 K1 141.1(12)
C86 O13 K1 95.7(10)
O13 C86 C87 112.4(14)
O13 C86 K1 59.2(9)
C87 C86 K1 97.9(10)
O14 C87 C86 88.3(15)
C87 O14 C88 75.3(14)
C87 O14 K1 131.9(12)
C88 O14 K1 142.0(12)
C89 O15 C90 112.0(17)
C89 O15 K1 135.4(12)
C90 O15 K1 110.5(11)
O15 C90 C91 109.3(17)
C90 C91 O16 107.6(17)
C90 C91 K1 97.0(13)
O16 C91 K1 62.6(10)
C92 O16 C91 137.1(18)
C92 O16 K1 133.6(14)
C91 O16 K1 87.5(12)

loop_
_geom_bond_atom_site_label_1
_geom_bond_atom_site_label_2
_geom_bond_distance
Ta1 N1 1.915(6)
Ta1 O1 1.924(5)
Ta1 O3 1.931(4)
Ta1 N2 1.992(5)
Ta1 O2 2.052(4)
Ta1 Ta2 2.9600(5)
Ta2 N1 1.873(6)
Ta2 O4 1.900(5)
Ta2 O6 1.976(4)
Ta2 O5 2.001(5)
Ta2 N2 2.031(5)
N2 C1 1.475(8)
O1 C39 1.356(8)
O2 C46 1.343(8)
O3 C53 1.358(7)
O4 C5 1.373(8)
O5 C12 1.359(7)
O6 C19 1.366(7)
C1 Si1 1.903(7)
Si1 C3 1.856(9)
Si1 C2 1.867(8)
Si1 C4 1.866(8)
C5 C10 1.398(9)
C5 C6 1.407(9)
C6 C7 1.396(9)
C6 C25 1.536(9)
C7 C8 1.378(10)
C8 C9 1.384(10)
C8 C29 1.514(10)
C9 C10 1.405(9)
C10 C11 1.537(9)
C11 C13 1.521(9)
C12 C17 1.381(9)
C12 C13 1.392(9)
C13 C14 1.388(9)
C14 C15 1.404(9)
C15 C16 1.394(9)
C15 C30 1.533(9)
C16 C17 1.390(9)
C17 C18 1.519(9)
C18 C20 1.511(9)
C19 C24 1.414(9)
C19 C20 1.414(9)
C20 C21 1.382(9)
C21 C22 1.376(10)
C22 C23 1.376(10)
C22 C38 1.506(9)
C23 C24 1.397(9)
C24 C34 1.530(9)
C25 C27 1.532(10)
C25 C26 1.543(11)
C25 C28 1.541(10)
C30 C32 1.511(12)
C30 C33 1.512(11)
C30 C31 1.542(11)
C34 C35 1.533(10)
C34 C36 1.540(10)
C34 C37 1.542(10)
C39 C44 1.411(10)
C39 C40 1.420(10)
C40 C41 1.380(10)
C40 C59 1.528(11)
C41 C42 1.401(12)
C42 C43 1.373(11)
C42 C63 1.524(12)
C43 C44 1.396(9)
C44 C45 1.524(9)
C45 C47 1.510(9)
C46 C47 1.405(9)
C46 C51 1.413(9)
C47 C48 1.396(9)
C48 C49 1.390(9)
C49 C50 1.390(9)
C49 C64 1.523(9)
C50 C51 1.366(9)
C51 C52 1.517(9)
C52 C54 1.531(9)
C53 C54 1.386(9)
C53 C58 1.423(9)
C54 C55 1.393(10)
C55 C56 1.379(10)
C56 C57 1.382(10)
C56 C72 1.511(9)
C57 C58 1.390(9)
C58 C68 1.537(9)
C59 C62 1.533(11)
C59 C61 1.536(10)
C59 C60 1.538(11)
C64 C67 1.520(10)
C64 C65 1.535(10)
C64 C66 1.530(10)
C68 C71 1.532(9)
C68 C69 1.537(10)
C68 C70 1.546(10)
K1 O11 2.753(6)
K1 O8 2.765(6)
K1 O14 2.783(16)
K1 O12 2.781(6)
K1 O7 2.825(6)
K1 O13 2.879(14)
K1 O9 2.894(8)
K1 O16 3.056(19)
K1 O10 3.055(10)
K1 O15 3.186(16)
K1 C86 3.336(18)
K1 C91 3.44(3)
C73 O7 1.416(11)
O7 C74 1.402(9)
C74 C75 1.484(13)
C75 O8 1.434(10)
O8 C76 1.453(11)
C77 O9 1.461(13)
O9 C78 1.387(13)
C78 C79 1.522(18)
C79 O10 1.423(15)
O10 C80 1.459(15)
C81 O11 1.436(10)
O11 C82 1.422(9)
C82 C83 1.454(11)
C83 O12 1.423(9)
O12 C84 1.434(10)
C85 O13 1.41(2)
O13 C86 1.42(2)
C86 C87 1.500(16)
C87 O14 1.38(2)
O14 C88 1.45(3)
C89 O15 1.42(2)
O15 C90 1.43(2)
C90 C91 1.51(3)
C91 O16 1.72(3)
O16 C92 1.41(3)

loop_
_geom_torsion_atom_site_label_1
_geom_torsion_atom_site_label_2
_geom_torsion_atom_site_label_3
_geom_torsion_atom_site_label_4
_geom_torsion
O1 Ta1 Ta2 N1 87.2(3)
O3 Ta1 Ta2 N1 -51.7(3)
N2 Ta1 Ta2 N1 -169.2(3)
O2 Ta1 Ta2 N1 -166.2(3)
N1 Ta1 Ta2 O4 90.8(3)
O1 Ta1 Ta2 O4 178.0(2)
O3 Ta1 Ta2 O4 39.1(2)
N2 Ta1 Ta2 O4 -78.4(3)
O2 Ta1 Ta2 O4 -75.4(2)
N1 Ta1 Ta2 O6 -47.4(3)
O1 Ta1 Ta2 O6 39.9(2)
O3 Ta1 Ta2 O6 -99.0(2)
N2 Ta1 Ta2 O6 143.4(3)
O2 Ta1 Ta2 O6 146.4(2)
N1 Ta1 Ta2 O5 -147.8(3)
O1 Ta1 Ta2 O5 -60.6(2)
O3 Ta1 Ta2 O5 160.5(2)
N2 Ta1 Ta2 O5 43.0(3)
O2 Ta1 Ta2 O5 46.0(2)
N1 Ta1 Ta2 N2 169.2(3)
O1 Ta1 Ta2 N2 -103.6(3)
O3 Ta1 Ta2 N2 117.5(3)
O2 Ta1 Ta2 N2 3.0(3)
O4 Ta2 N1 Ta1 -109.4(3)
O6 Ta2 N1 Ta1 142.8(2)
O5 Ta2 N1 Ta1 52.6(4)
N2 Ta2 N1 Ta1 -7.3(2)
O1 Ta1 N1 Ta2 -103.5(3)
O3 Ta1 N1 Ta2 139.6(2)
N2 Ta1 N1 Ta2 7.4(2)
O2 Ta1 N1 Ta2 33.1(7)
N1 Ta1 N2 C1 -176.8(6)
O1 Ta1 N2 C1 -77.0(6)
O3 Ta1 N2 C1 90.9(6)
O2 Ta1 N2 C1 12.5(5)
Ta2 Ta1 N2 C1 -170.0(7)
N1 Ta1 N2 Ta2 -6.7(2)
O1 Ta1 N2 Ta2 93.1(2)
O3 Ta1 N2 Ta2 -99.1(3)
O2 Ta1 N2 Ta2 -177.5(2)
N1 Ta2 N2 C1 176.9(6)
O4 Ta2 N2 C1 -71.3(6)
O6 Ta2 N2 C1 91.9(7)
O5 Ta2 N2 C1 30.2(6)
Ta1 Ta2 N2 C1 170.0(7)
N1 Ta2 N2 Ta1 6.9(2)
O4 Ta2 N2 Ta1 118.6(2)
O6 Ta2 N2 Ta1 -78.2(4)
O5 Ta2 N2 Ta1 -139.8(2)
N1 Ta1 O1 C39 123.7(15)
O3 Ta1 O1 C39 -131.5(15)
N2 Ta1 O1 C39 38.7(15)
O2 Ta1 O1 C39 -41.7(15)
Ta2 Ta1 O1 C39 84.6(15)
N1 Ta1 O2 C46 171.1(6)
O1 Ta1 O2 C46 -51.2(5)
O3 Ta1 O2 C46 62.9(5)
N2 Ta1 O2 C46 -163.2(5)
Ta2 Ta1 O2 C46 -165.3(4)
N1 Ta1 O3 C53 171(2)
O1 Ta1 O3 C53 64(2)
N2 Ta1 O3 C53 -104(2)
O2 Ta1 O3 C53 -29(2)
Ta2 Ta1 O3 C53 -160(2)
N1 Ta2 O4 C5 -179.8(10)
O6 Ta2 O4 C5 -77.4(11)
O5 Ta2 O4 C5 11.7(11)
N2 Ta2 O4 C5 94.1(11)
Ta1 Ta2 O4 C5 136.8(10)
N1 Ta2 O5 C12 141.4(5)
O4 Ta2 O5 C12 -55.6(5)
O6 Ta2 O5 C12 47.8(5)
N2 Ta2 O5 C12 -158.3(5)
Ta1 Ta2 O5 C12 174.0(4)
N1 Ta2 O6 C19 -78.6(13)
O4 Ta2 O6 C19 165.8(12)
O5 Ta2 O6 C19 62.7(12)
N2 Ta2 O6 C19 2.6(14)
Ta1 Ta2 O6 C19 -50.8(13)
Ta1 N2 C1 Si1 -84.4(6)
Ta2 N2 C1 Si1 109.1(5)
N2 C1 Si1 C3 -125.7(5)
N2 C1 Si1 C2 117.9(5)
N2 C1 Si1 C4 -7.4(6)
Ta2 O4 C5 C10 -15.0(14)
Ta2 O4 C5 C6 165.3(8)
O4 C5 C6 C7 -177.2(6)
C10 C5 C6 C7 3.1(10)
O4 C5 C6 C25 4.9(10)
C10 C5 C6 C25 -174.8(6)
C5 C6 C7 C8 -0.4(10)
C25 C6 C7 C8 177.5(7)
C6 C7 C8 C9 -2.3(11)
C6 C7 C8 C29 -178.6(7)
C7 C8 C9 C10 2.6(10)
C29 C8 C9 C10 178.9(7)
O4 C5 C10 C9 177.4(6)
C6 C5 C10 C9 -2.9(10)
O4 C5 C10 C11 -9.6(10)
C6 C5 C10 C11 170.2(6)
C8 C9 C10 C5 -0.1(10)
C8 C9 C10 C11 -173.7(6)
C5 C10 C11 C13 85.7(8)
C9 C10 C11 C13 -101.2(7)
Ta2 O5 C12 C17 -100.9(6)
Ta2 O5 C12 C13 83.4(7)
O5 C12 C13 C14 167.8(6)
C17 C12 C13 C14 -7.8(10)
O5 C12 C13 C11 -7.6(10)
C17 C12 C13 C11 176.8(6)
C10 C11 C13 C14 84.8(8)
C10 C11 C13 C12 -100.0(8)
C12 C13 C14 C15 1.9(10)
C11 C13 C14 C15 177.3(6)
C13 C14 C15 C16 3.9(10)
C13 C14 C15 C30 -174.8(6)
C14 C15 C16 C17 -4.2(10)
C30 C15 C16 C17 174.5(6)
O5 C12 C17 C16 -168.1(6)
C13 C12 C17 C16 7.6(10)
O5 C12 C17 C18 12.6(9)
C13 C12 C17 C18 -171.7(6)
C15 C16 C17 C12 -1.4(10)
C15 C16 C17 C18 177.9(6)
C12 C17 C18 C20 95.2(7)
C16 C17 C18 C20 -84.1(7)
Ta2 O6 C19 C24 131.6(11)
Ta2 O6 C19 C20 -48.5(15)
O6 C19 C20 C21 -178.7(6)
C24 C19 C20 C21 1.1(9)
O6 C19 C20 C18 1.4(9)
C24 C19 C20 C18 -178.8(6)
C17 C18 C20 C21 114.5(7)
C17 C18 C20 C19 -65.6(8)
C19 C20 C21 C22 -0.1(10)
C18 C20 C21 C22 179.7(6)
C20 C21 C22 C23 -1.2(10)
C20 C21 C22 C38 179.0(7)
C21 C22 C23 C24 1.8(11)
C38 C22 C23 C24 -178.5(7)
C22 C23 C24 C19 -0.8(10)
C22 C23 C24 C34 178.8(7)
O6 C19 C24 C23 179.2(6)
C20 C19 C24 C23 -0.6(9)
O6 C19 C24 C34 -0.4(10)
C20 C19 C24 C34 179.8(6)
C7 C6 C25 C27 -3.9(10)
C5 C6 C25 C27 174.0(7)
C7 C6 C25 C26 -123.7(7)
C5 C6 C25 C26 54.2(8)
C7 C6 C25 C28 116.0(7)
C5 C6 C25 C28 -66.1(9)
C16 C15 C30 C32 128.1(8)
C14 C15 C30 C32 -53.2(9)
C16 C15 C30 C33 6.9(10)
C14 C15 C30 C33 -174.4(7)
C16 C15 C30 C31 -113.7(8)
C14 C15 C30 C31 64.9(9)
C23 C24 C34 C35 122.9(7)
C19 C24 C34 C35 -57.5(9)
C23 C24 C34 C36 -114.3(7)
C19 C24 C34 C36 65.2(8)
C23 C24 C34 C37 4.5(9)
C19 C24 C34 C37 -175.9(6)
Ta1 O1 C39 C44 31.6(18)
Ta1 O1 C39 C40 -146.4(13)
O1 C39 C40 C41 178.3(7)
C44 C39 C40 C41 0.4(10)
O1 C39 C40 C59 1.2(11)
C44 C39 C40 C59 -176.8(7)
C39 C40 C41 C42 -1.8(13)
C59 C40 C41 C42 175.4(8)
C40 C41 C42 C43 2.3(15)
C40 C41 C42 C63 -176.0(10)
C41 C42 C43 C44 -1.4(14)
C63 C42 C43 C44 177.0(9)
C42 C43 C44 C39 0.1(12)
C42 C43 C44 C45 -175.6(8)
O1 C39 C44 C43 -177.6(6)
C40 C39 C44 C43 0.5(10)
O1 C39 C44 C45 -2.1(9)
C40 C39 C44 C45 176.0(6)
C43 C44 C45 C47 -114.2(7)
C39 C44 C45 C47 70.2(8)
Ta1 O2 C46 C47 88.1(6)
Ta1 O2 C46 C51 -93.4(6)
O2 C46 C47 C48 175.4(6)
C51 C46 C47 C48 -3.1(9)
O2 C46 C47 C45 -1.4(9)
C51 C46 C47 C45 -180.0(6)
C44 C45 C47 C48 76.9(8)
C44 C45 C47 C46 -106.3(7)
C46 C47 C48 C49 0.5(10)
C45 C47 C48 C49 177.3(6)
C47 C48 C49 C50 1.8(10)
C47 C48 C49 C64 -179.5(6)
C48 C49 C50 C51 -1.7(10)
C64 C49 C50 C51 179.7(6)
C49 C50 C51 C46 -0.9(10)
C49 C50 C51 C52 -178.6(6)
O2 C46 C51 C50 -175.2(6)
C47 C46 C51 C50 3.3(10)
O2 C46 C51 C52 2.6(9)
C47 C46 C51 C52 -178.9(6)
C50 C51 C52 C54 -79.9(8)
C46 C51 C52 C54 102.4(7)
Ta1 O3 C53 C54 33(3)
Ta1 O3 C53 C58 -147(2)
O3 C53 C54 C55 -177.9(6)
C58 C53 C54 C55 2.0(10)
O3 C53 C54 C52 5.2(10)
C58 C53 C54 C52 -174.9(6)
C51 C52 C54 C53 -77.3(8)
C51 C52 C54 C55 105.7(7)
C53 C54 C55 C56 1.5(11)
C52 C54 C55 C56 178.5(6)
C54 C55 C56 C57 -2.9(11)
C54 C55 C56 C72 179.7(7)
C55 C56 C57 C58 0.9(11)
C72 C56 C57 C58 178.3(7)
C56 C57 C58 C53 2.5(11)
C56 C57 C58 C68 -175.9(7)
O3 C53 C58 C57 176.0(6)
C54 C53 C58 C57 -3.9(9)
O3 C53 C58 C68 -5.7(10)
C54 C53 C58 C68 174.4(6)
C41 C40 C59 C62 124.6(8)
C39 C40 C59 C62 -58.4(9)
C41 C40 C59 C61 5.3(11)
C39 C40 C59 C61 -177.7(7)
C41 C40 C59 C60 -113.8(8)
C39 C40 C59 C60 63.2(9)
C50 C49 C64 C67 63.6(8)
C48 C49 C64 C67 -115.0(7)
C50 C49 C64 C65 -56.3(8)
C48 C49 C64 C65 125.1(7)
C50 C49 C64 C66 -176.3(6)
C48 C49 C64 C66 5.1(9)
C57 C58 C68 C71 -2.1(9)
C53 C58 C68 C71 179.7(6)
C57 C58 C68 C69 118.3(7)
C53 C58 C68 C69 -59.9(8)
C57 C58 C68 C70 -120.8(7)
C53 C58 C68 C70 61.0(8)
O11 K1 O7 C74 -11.5(6)
O8 K1 O7 C74 22.1(5)
O14 K1 O7 C74 87.8(6)
O13 K1 O7 C74 142.0(6)
O9 K1 O7 C74 -141.5(6)
O16 K1 O7 C74 85.9(6)
O10 K1 O7 C74 -86.7(6)
O15 K1 O7 C74 145.9(6)
C86 K1 O7 C74 119.5(6)
C91 K1 O7 C74 106.3(7)
O11 K1 O7 C73 121.4(6)
O8 K1 O7 C73 155.1(7)
O14 K1 O7 C73 -139.2(7)
O13 K1 O7 C73 -85.0(7)
O9 K1 O7 C73 -8.5(6)
O16 K1 O7 C73 -141.1(7)
O10 K1 O7 C73 46.3(6)
O15 K1 O7 C73 -81.1(7)
C86 K1 O7 C73 -107.6(7)
C91 K1 O7 C73 -120.7(7)
C73 O7 C74 C75 170.7(8)
K1 O7 C74 C75 -52.6(8)
O7 C74 C75 O8 62.6(9)
C74 C75 O8 C76 178.6(8)
C74 C75 O8 K1 -41.5(9)
O11 K1 O8 C75 161.3(6)
O14 K1 O8 C75 -99.2(7)
O12 K1 O8 C75 -177.0(6)
O7 K1 O8 C75 11.2(6)
O13 K1 O8 C75 -63.6(7)
O9 K1 O8 C75 42.9(8)
O16 K1 O8 C75 -106.3(7)
O10 K1 O8 C75 93.3(6)
O15 K1 O8 C75 -69.0(7)
C86 K1 O8 C75 -66.1(7)
C91 K1 O8 C75 -76.3(7)
O11 K1 O8 C76 -61.2(7)
O14 K1 O8 C76 38.3(8)
O12 K1 O8 C76 -39.5(8)
O7 K1 O8 C76 148.7(7)
O13 K1 O8 C76 73.9(8)
O9 K1 O8 C76 -179.6(7)
O16 K1 O8 C76 31.2(8)
O10 K1 O8 C76 -129.2(7)
O15 K1 O8 C76 68.4(8)
C86 K1 O8 C76 71.4(7)
C91 K1 O8 C76 61.2(8)
O11 K1 O9 C78 -41.4(11)
O8 K1 O9 C78 61.9(11)
O14 K1 O9 C78 -168.4(11)
O12 K1 O9 C78 -86.7(10)
O7 K1 O9 C78 89.0(10)
O13 K1 O9 C78 179.5(11)
O16 K1 O9 C78 -158.7(10)
O10 K1 O9 C78 -2.3(10)
O15 K1 O9 C78 -172.2(11)
C86 K1 O9 C78 168.6(10)
C91 K1 O9 C78 172.9(11)
O11 K1 O9 C77 175.9(8)
O8 K1 O9 C77 -80.8(10)
O14 K1 O9 C77 48.9(10)
O12 K1 O9 C77 130.6(9)
O7 K1 O9 C77 -53.7(9)
O13 K1 O9 C77 36.8(9)
O16 K1 O9 C77 58.6(10)
O10 K1 O9 C77 -145.1(9)
O15 K1 O9 C77 45.1(9)
C86 K1 O9 C77 25.9(9)
C91 K1 O9 C77 30.2(10)
C77 O9 C78 C79 -173.9(12)
K1 O9 C78 C79 39.4(16)
O9 C78 C79 O10 -74.5(15)
C78 C79 O10 C80 -163.0(11)
C78 C79 O10 K1 70.8(10)
O11 K1 O10 C79 109.0(9)
O8 K1 O10 C79 172.8(8)
O14 K1 O10 C79 79(2)
O12 K1 O10 C79 47.2(9)
O7 K1 O10 C79 -128.1(9)
O13 K1 O10 C79 -35.2(10)
O9 K1 O10 C79 -37.6(8)
O16 K1 O10 C79 73.8(15)
O15 K1 O10 C79 -25.5(10)
C86 K1 O10 C79 -57.3(12)
C91 K1 O10 C79 -56(2)
O11 K1 O10 C80 -13.8(10)
O8 K1 O10 C80 50.0(11)
O14 K1 O10 C80 -44(2)
O12 K1 O10 C80 -75.6(10)
O7 K1 O10 C80 109.1(10)
O13 K1 O10 C80 -158.0(10)
O9 K1 O10 C80 -160.4(11)
O16 K1 O10 C80 -49.0(17)
O15 K1 O10 C80 -148.4(10)
C86 K1 O10 C80 179.9(11)
C91 K1 O10 C80 -179(2)
O8 K1 O11 C82 157.7(6)
O14 K1 O11 C82 86.1(7)
O12 K1 O11 C82 -2.4(5)
O7 K1 O11 C82 -171.6(5)
O13 K1 O11 C82 50.5(8)
O9 K1 O11 C82 -56.0(6)
O16 K1 O11 C82 81.1(6)
O10 K1 O11 C82 -87.9(6)
O15 K1 O11 C82 39.9(7)
C86 K1 O11 C82 83.9(7)
C91 K1 O11 C82 88.2(7)
O8 K1 O11 C81 -42.2(8)
O14 K1 O11 C81 -113.8(9)
O12 K1 O11 C81 157.6(9)
O7 K1 O11 C81 -11.5(9)
O13 K1 O11 C81 -149.4(9)
O9 K1 O11 C81 104.1(8)
O16 K1 O11 C81 -118.8(9)
O10 K1 O11 C81 72.1(9)
O15 K1 O11 C81 -160.1(9)
C86 K1 O11 C81 -116.0(9)
C91 K1 O11 C81 -111.7(9)
C81 O11 C82 C83 169.1(8)
K1 O11 C82 C83 -28.2(8)
O11 C82 C83 O12 63.6(8)
O11 C82 C83 K1 19.5(6)
O11 K1 C83 O12 -135.0(6)
O8 K1 C83 O12 -172.1(5)
O14 K1 C83 O12 117.8(6)
O7 K1 C83 O12 -158.8(6)
O13 K1 C83 O12 67.4(5)
O9 K1 C83 O12 -10.9(5)
O16 K1 C83 O12 117.5(6)
O10 K1 C83 O12 -64.4(5)
O15 K1 C83 O12 62.0(5)
C86 K1 C83 O12 92.6(5)
C91 K1 C83 O12 104.2(6)
O11 K1 C83 C82 -14.0(4)
O8 K1 C83 C82 -51.0(5)
O14 K1 C83 C82 -121.1(6)
O12 K1 C83 C82 121.1(7)
O7 K1 C83 C82 -37.7(9)
O13 K1 C83 C82 -171.5(5)
O9 K1 C83 C82 110.2(5)
O16 K1 C83 C82 -121.5(6)
O10 K1 C83 C82 56.6(5)
O15 K1 C83 C82 -177.0(5)
C86 K1 C83 C82 -146.3(5)
C91 K1 C83 C82 -134.8(6)
C82 C83 O12 C84 175.7(7)
K1 C83 O12 C84 -119.5(7)
C82 C83 O12 K1 -64.9(6)
O11 K1 O12 C83 33.2(4)
O8 K1 O12 C83 9.6(5)
O14 K1 O12 C83 -60.3(6)
O13 K1 O12 C83 -114.8(5)
O9 K1 O12 C83 169.2(5)
O16 K1 O12 C83 -58.0(5)
O10 K1 O12 C83 113.4(5)
O15 K1 O12 C83 -117.3(5)
C86 K1 O12 C83 -94.1(5)
C91 K1 O12 C83 -80.3(6)
O11 K1 O12 C84 154.3(7)
O8 K1 O12 C84 130.8(6)
O14 K1 O12 C84 60.9(7)
O13 K1 O12 C84 6.4(7)
O9 K1 O12 C84 -69.6(6)
O16 K1 O12 C84 63.2(7)
O10 K1 O12 C84 -125.4(6)
O15 K1 O12 C84 3.8(7)
C86 K1 O12 C84 27.1(7)
C91 K1 O12 C84 40.9(8)
O11 K1 O13 C85 -61.7(19)
O8 K1 O13 C85 -150.4(17)
O14 K1 O13 C85 -107.1(18)
O12 K1 O13 C85 -17.7(18)
O7 K1 O13 C85 152.8(18)
O9 K1 O13 C85 61.4(17)
O16 K1 O13 C85 -98.8(18)
O10 K1 O13 C85 59.4(19)
O15 K1 O13 C85 -1(3)
C86 K1 O13 C85 -145(2)
C91 K1 O13 C85 -129(2)
O11 K1 O13 C86 83.0(10)
O8 K1 O13 C86 -5.8(10)
O14 K1 O13 C86 37.5(9)
O12 K1 O13 C86 126.9(9)
O7 K1 O13 C86 -62.6(9)
O9 K1 O13 C86 -153.9(9)
O16 K1 O13 C86 45.8(9)
O10 K1 O13 C86 -156.0(8)
O15 K1 O13 C86 143(3)
C91 K1 O13 C86 15.7(10)
C85 O13 C86 C87 70(2)
K1 O13 C86 C87 -85.8(14)
C85 O13 C86 K1 156.2(15)
O11 K1 C86 O13 -120.7(9)
O8 K1 C86 O13 174.8(9)
O14 K1 C86 O13 -124.4(12)
O12 K1 C86 O13 -56.2(9)
O7 K1 C86 O13 115.5(9)
O9 K1 C86 O13 25.6(9)
O16 K1 C86 O13 -116.5(11)
O10 K1 C86 O13 41.9(13)
O15 K1 C86 O13 -9.8(9)
C91 K1 C86 O13 -137(3)
O11 K1 C86 C87 -9.3(13)
O8 K1 C86 C87 -73.8(11)
O14 K1 C86 C87 -12.9(10)
O12 K1 C86 C87 55.2(12)
O7 K1 C86 C87 -133.0(11)
O13 K1 C86 C87 111.4(15)
O9 K1 C86 C87 137.1(11)
O16 K1 C86 C87 -5.1(10)
O10 K1 C86 C87 153.3(10)
O15 K1 C86 C87 101.6(13)
C91 K1 C86 C87 -26(2)
O13 C86 C87 O14 75.6(17)
K1 C86 C87 O14 15.8(12)
C86 C87 O14 C88 -175.0(15)
C86 C87 O14 K1 -26(2)
O11 K1 O14 C87 -158.2(17)
O8 K1 O14 C87 133.5(18)
O12 K1 O14 C87 -97.9(17)
O7 K1 O14 C87 78.3(17)
O13 K1 O14 C87 -6.5(16)
O9 K1 O14 C87 -21.0(19)
O16 K1 O14 C87 -116(5)
O10 K1 O14 C87 -129.2(19)
O15 K1 O14 C87 -16.7(16)
C86 K1 O14 C87 19.0(15)
C91 K1 O14 C87 26.4(16)
O11 K1 O14 C88 -32(2)
O8 K1 O14 C88 -100(2)
O12 K1 O14 C88 29(2)
O7 K1 O14 C88 -155(2)
O13 K1 O14 C88 120(2)
O9 K1 O14 C88 105(2)
O16 K1 O14 C88 11(4)
O10 K1 O14 C88 -3(3)
O15 K1 O14 C88 110(2)
C86 K1 O14 C88 145(2)
C91 K1 O14 C88 153(3)
O11 K1 O15 C89 -84.5(16)
O8 K1 O15 C89 -178.3(15)
O14 K1 O15 C89 -143.4(17)
O12 K1 O15 C89 -48.3(16)
O7 K1 O15 C89 122.0(16)
O13 K1 O15 C89 148(4)
O9 K1 O15 C89 33.1(16)
O16 K1 O15 C89 -134.8(17)
O10 K1 O15 C89 22.8(18)
C86 K1 O15 C89 176.2(19)
C91 K1 O15 C89 -167.6(19)
O11 K1 O15 C90 76.8(12)
O8 K1 O15 C90 -17.0(12)
O14 K1 O15 C90 17.9(11)
O12 K1 O15 C90 113.0(11)
O7 K1 O15 C90 -76.7(11)
O13 K1 O15 C90 -50(3)
O9 K1 O15 C90 -165.6(12)
O16 K1 O15 C90 26.5(11)
O10 K1 O15 C90 -175.8(10)
C86 K1 O15 C90 -22.5(10)
C91 K1 O15 C90 -6.2(12)
C89 O15 C90 C91 176.1(17)
K1 O15 C90 C91 10.2(18)
O15 C90 C91 O16 -72(2)
O15 C90 C91 K1 -8.9(16)
O11 K1 C91 C90 -120.6(13)
O8 K1 C91 C90 176.6(14)
O14 K1 C91 C90 -115(2)
O12 K1 C91 C90 -57.3(14)
O7 K1 C91 C90 116.0(14)
O13 K1 C91 C90 16.1(10)
O9 K1 C91 C90 26.9(15)
O16 K1 C91 C90 -106.2(18)
O10 K1 C91 C90 43(3)
O15 K1 C91 C90 5.6(10)
C86 K1 C91 C90 45.2(19)
O11 K1 C91 O16 -14.4(11)
O8 K1 C91 O16 -77.2(10)
O14 K1 C91 O16 -9.2(13)
O12 K1 C91 O16 48.9(10)
O7 K1 C91 O16 -137.7(10)
O13 K1 C91 O16 122.3(14)
O9 K1 C91 O16 133.1(9)
O10 K1 C91 O16 149.7(16)
O15 K1 C91 O16 111.8(13)
C86 K1 C91 O16 151(3)
C90 C91 O16 C92 -106(3)
K1 C91 O16 C92 165(3)
C90 C91 O16 K1 88.8(16)
O11 K1 O16 C92 1.2(18)
O8 K1 O16 C92 -68.9(18)
O14 K1 O16 C92 -136(6)
O12 K1 O16 C92 61.7(18)
O7 K1 O16 C92 -121.9(18)
O13 K1 O16 C92 158(2)
O9 K1 O16 C92 132.1(17)
O10 K1 O16 C92 35(3)
O15 K1 O16 C92 147.2(19)
C86 K1 O16 C92 -176(2)
C91 K1 O16 C92 -166(2)
O11 K1 O16 C91 167.1(10)
O8 K1 O16 C91 97.1(10)
O14 K1 O16 C91 30(4)
O12 K1 O16 C91 -132.4(10)
O7 K1 O16 C91 44.0(10)
O13 K1 O16 C91 -36.5(10)
O9 K1 O16 C91 -61.9(11)
O10 K1 O16 C91 -158.7(11)
O15 K1 O16 C91 -46.8(10)
C86 K1 O16 C91 -9.6(10)
